data_9014920
loop_
_publ_author_name
'Barnes, W. H.'
'Wendling, A. V.'

_publ_section_title
;
 The structure of rubidium dithionate Rb~2~S~2~O~6~
;
_journal_issue 1-6
_journal_name_full
;
 Zeitschrift f\"ur Kristallographie - Crystalline Materials
;
_journal_page_first 153
_journal_page_last 180
_journal_paper_doi 10.1524/zkri.1938.99.1.153
_journal_volume 99
_journal_year 1938
_chemical_formula_sum 'O3 Rb S'
_space_group_IT_number 150
_symmetry_space_group_name_Hall 'P 3 2"'
_symmetry_space_group_name_H-M 'P 3 2 1'
_cell_angle_alpha 90
_cell_angle_beta 90
_cell_angle_gamma 120
_cell_formula_units_Z 3
_cell_length_a 10.02
_cell_length_b 10.02
_cell_length_c 6.35
_cell_volume 552.128
_database_code_amcsd 0016947
_exptl_crystal_density_diffrn 2.987
_cod_duplicate_entry 1010014
_cod_original_formula_sum 'S Rb O3'
_cod_database_code 9014920
_amcsd_formula_title 'O6 Rb2 S2'

loop_
_space_group_symop_operation_xyz
x,y,z
y,x,-z
-y,x-y,z
-x,-x+y,-z
-x+y,-x,z
x-y,-y,-z

loop_
_atom_site_label
_atom_site_fract_x
_atom_site_fract_y
_atom_site_fract_z
S1 0.00000 0.00000 0.16500
S2 0.33333 0.66667 0.25000
S3 0.33333 0.66667 0.58000
Rb1 0.37500 0.37500 0.00000
Rb2 0.71200 0.71200 0.50000
O1 0.16000 0.12000 0.22500
O2 0.53200 0.34900 0.36000
O3 0.50900 0.20900 0.81000

loop_
_cod_related_entry_id
_cod_related_entry_database
_cod_related_entry_code
1 AMCSD 0016947
